data_2015958
loop_
_publ_author_name
'Yasodha, Vaduganathan'
'Govindarajan, Subbaiah'
'Low, John N.'
'Glidewell, Christopher'

_publ_section_title
;
 Cationic, neutral and anionic metal(II) complexes derived from
 4-oxo-4<i>H</i>-pyran-2,6-dicarboxylic acid (chelidonic acid)
;
_journal_coeditor_code LN3043
_journal_issue 5
_journal_name_full 'Acta Crystallographica Section C'
_journal_page_first m207
_journal_page_last m215
_journal_paper_doi 10.1107/S010827010701459X
_journal_volume 63
_journal_year 2007
_chemical_formula_iupac '[Cd (C7 H2 O6) (H2 O1)2] , H2 O'
_chemical_formula_moiety 'C7 H6 Cd O8 , H2 O'
_chemical_formula_sum 'C7 H8 Cd O9'
_chemical_formula_weight 348.53
_chemical_name_systematic
;
diaqua(4-oxo-4H-pyran-2,6-dicarboxylato)cadmium monohydrate
;
_space_group_IT_number 1
_symmetry_cell_setting triclinic
_symmetry_space_group_name_Hall 'P 1'
_symmetry_space_group_name_H-M 'P 1'
_atom_sites_solution_hydrogens geom
_atom_sites_solution_primary direct
_atom_sites_solution_secondary difmap
_cell_angle_alpha 97.733(2)
_cell_angle_beta 105.0554(17)
_cell_angle_gamma 110.4356(18)
_cell_formula_units_Z 1
_cell_length_a 5.3262(2)
_cell_length_b 6.2885(2)
_cell_length_c 8.1008(3)
_cell_measurement_reflns_used 2108
_cell_measurement_temperature 120(2)
_cell_measurement_theta_max 27.66
_cell_measurement_theta_min 3.57
_cell_volume 237.795(15)
_computing_cell_refinement 'DENZO (Otwinowski & Minor, 1997) and COLLECT'
_computing_data_collection 'COLLECT (Nonius, 1999)'
_computing_data_reduction 'DENZO and COLLECT'
_computing_molecular_graphics 'PLATON (Spek, 2003)'
_computing_publication_material 'SHELXL97 and PRPKAPPA (Ferguson, 1999)'
_computing_structure_refinement 'OSCAIL and SHELXL97 (Sheldrick, 1997)'
_computing_structure_solution 'OSCAIL (McArdle, 2003) and SHELXS97 (Sheldrick, 1997)'
_diffrn_ambient_temperature 120(2)
_diffrn_detector_area_resol_mean 9.091
_diffrn_measured_fraction_theta_full 0.994
_diffrn_measured_fraction_theta_max 0.994
_diffrn_measurement_device_type 'Bruker Nonius KappaCCD area-detector'
_diffrn_measurement_method '\f and \w'
_diffrn_radiation_monochromator graphite
_diffrn_radiation_source 'Bruker Nonius FR591 rotating anode'
_diffrn_radiation_type 'Mo K\a'
_diffrn_radiation_wavelength 0.71073
_diffrn_reflns_av_R_equivalents 0.0504
_diffrn_reflns_av_sigmaI/netI 0.0376
_diffrn_reflns_limit_h_max 6
_diffrn_reflns_limit_h_min -6
_diffrn_reflns_limit_k_max 8
_diffrn_reflns_limit_k_min -8
_diffrn_reflns_limit_l_max 10
_diffrn_reflns_limit_l_min -10
_diffrn_reflns_number 7006
_diffrn_reflns_theta_full 27.66
_diffrn_reflns_theta_max 27.66
_diffrn_reflns_theta_min 3.57
_diffrn_standards_decay_% 0
_diffrn_standards_number 0
_exptl_absorpt_coefficient_mu 2.337
_exptl_absorpt_correction_T_max 0.912
_exptl_absorpt_correction_T_min 0.781
_exptl_absorpt_correction_type multi-scan
_exptl_absorpt_process_details '(SADABS; Sheldrick, 2003)'
_exptl_crystal_colour colourless
_exptl_crystal_density_diffrn 2.434
_exptl_crystal_density_method 'not measured'
_exptl_crystal_description block
_exptl_crystal_F_000 170
_exptl_crystal_size_max 0.10
_exptl_crystal_size_mid 0.04
_exptl_crystal_size_min 0.04
_refine_diff_density_max 0.576
_refine_diff_density_min -0.981
_refine_ls_abs_structure_details 'Flack (1983), with 1003 Friedel pairs'
_refine_ls_abs_structure_Flack -0.002(17)
_refine_ls_extinction_method none
_refine_ls_goodness_of_fit_ref 1.152
_refine_ls_hydrogen_treatment constr
_refine_ls_matrix_type full
_refine_ls_number_parameters 136
_refine_ls_number_reflns 2108
_refine_ls_number_restraints 3
_refine_ls_restrained_S_all 1.151
_refine_ls_R_factor_all 0.0179
_refine_ls_R_factor_gt 0.0179
_refine_ls_shift/su_max 0.001
_refine_ls_shift/su_mean 0.000
_refine_ls_structure_factor_coef Fsqd
_refine_ls_weighting_details 'w = 1/[\s^2^(Fo^2^)+(0.0114P)^2^+0.0048P] where P=(Fo^2^+2Fc^2^)/3'
_refine_ls_weighting_scheme calc
_refine_ls_wR_factor_gt 0.0419
_refine_ls_wR_factor_ref 0.0419
_reflns_number_gt 2108
_reflns_number_total 2108
_reflns_threshold_expression I>2\s(I)
_cod_data_source_file ln3043.cif
_cod_data_source_block V
_cod_original_cell_volume 237.80(2)
_cod_database_code 2015958
_cod_database_fobs_code 2015958

loop_
_symmetry_equiv_pos_as_xyz
'x, y, z'

loop_
_atom_site_type_symbol
_atom_site_label
_atom_site_fract_x
_atom_site_fract_y
_atom_site_fract_z
_atom_site_U_iso_or_equiv
_atom_site_adp_type
_atom_site_calc_flag
_atom_site_refinement_flags
_atom_site_occupancy
Cd Cd1 0.000000(10) 0.500000(10) 0.000000(10) 0.00988(6) Uani d . 1
O O11 -0.0137(5) 0.7926(4) -0.1443(3) 0.0143(4) Uani d . 1
O O12 -0.4494(4) 0.2331(4) -0.1384(3) 0.0162(4) Uani d . 1
O O13 0.4510(7) 0.7778(6) 0.6771(4) 0.0165(7) Uani d . 1
O O1 0.5050(4) 0.0405(3) 0.2331(3) 0.0096(3) Uani d . 1
C C2 0.5019(10) 0.2251(8) 0.3401(6) 0.0097(5) Uani d . 1
C C21 0.2943(6) 0.3182(5) 0.2507(4) 0.0104(5) Uani d . 1
O O21 0.1374(5) 0.2152(4) 0.0927(3) 0.0116(4) Uani d . 1
O O22 0.2975(4) 0.4995(4) 0.3360(3) 0.0142(4) Uani d . 1
C C3 0.6760(6) 0.3164(5) 0.5079(4) 0.0099(4) Uani d . 1
C C4 0.8828(6) 0.2263(5) 0.5826(4) 0.0096(3) Uani d . 1
O O4 1.0493(6) 0.3090(5) 0.7377(4) 0.0131(6) Uani d . 1
C C5 0.8833(6) 0.0358(5) 0.4631(4) 0.0097(5) Uani d . 1
C C6 0.6983(6) -0.0471(5) 0.2967(4) 0.0099(4) Uani d . 1
C C61 0.6863(6) -0.2438(5) 0.1608(4) 0.0097(5) Uani d . 1
O O61 0.4763(4) -0.3306(4) 0.0227(3) 0.0120(4) Uani d . 1
O O62 0.8958(6) -0.2957(5) 0.2016(4) 0.0138(6) Uani d . 1
H H11A -0.1770 0.7758 -0.1936 0.021 Uiso d R 1
H H11B 0.0595 0.9165 -0.0687 0.021 Uiso d R 1
H H12A -0.4789 0.0975 -0.1811 0.024 Uiso d R 1
H H12B -0.6066 0.2366 -0.1597 0.024 Uiso d R 1
H H13A 0.3396 0.7017 0.7217 0.025 Uiso d R 1
H H13B 0.3841 0.7135 0.5714 0.025 Uiso d R 1
H H3 0.6629 0.4427 0.5788 0.012 Uiso calc R 1
H H5 1.0148 -0.0323 0.5015 0.012 Uiso calc R 1

loop_
_atom_site_aniso_label
_atom_site_aniso_U_11
_atom_site_aniso_U_22
_atom_site_aniso_U_33
_atom_site_aniso_U_12
_atom_site_aniso_U_13
_atom_site_aniso_U_23
Cd1 0.01116(9) 0.01089(9) 0.00812(9) 0.00639(6) 0.00209(6) 0.00079(6)
O11 0.0189(11) 0.0092(10) 0.0119(11) 0.0060(8) 0.0013(9) -0.0003(8)
O12 0.0101(9) 0.0134(10) 0.0216(12) 0.0053(8) 0.0018(9) -0.0019(9)
O13 0.0201(15) 0.0155(12) 0.0102(13) 0.0035(11) 0.0059(10) -0.0002(10)
O1 0.0103(7) 0.0103(8) 0.0068(8) 0.0053(6) 0.0002(6) -0.0006(6)
C2 0.0106(10) 0.0105(11) 0.0102(11) 0.0069(8) 0.0036(8) 0.0020(9)
C21 0.0110(12) 0.0092(13) 0.0103(13) 0.0046(10) 0.0018(10) 0.0025(10)
O21 0.0134(10) 0.0124(10) 0.0085(10) 0.0080(8) -0.0004(8) 0.0012(8)
O22 0.0159(10) 0.0151(11) 0.0138(11) 0.0105(8) 0.0036(8) 0.0015(8)
C3 0.0108(9) 0.0093(10) 0.0103(10) 0.0056(8) 0.0033(8) 0.0010(8)
C4 0.0103(7) 0.0103(8) 0.0068(8) 0.0053(6) 0.0002(6) -0.0006(6)
O4 0.0120(12) 0.0147(12) 0.0095(14) 0.0077(10) -0.0014(11) -0.0034(11)
C5 0.0106(10) 0.0105(11) 0.0102(11) 0.0069(8) 0.0036(8) 0.0020(9)
C6 0.0108(9) 0.0093(10) 0.0103(10) 0.0056(8) 0.0033(8) 0.0010(8)
C61 0.0129(13) 0.0093(13) 0.0074(13) 0.0052(11) 0.0037(11) 0.0007(10)
O61 0.0099(9) 0.0137(10) 0.0077(10) 0.0031(8) 0.0002(8) -0.0021(8)
O62 0.0127(13) 0.0177(13) 0.0104(15) 0.0096(10) 0.0002(11) -0.0010(11)

loop_
_atom_type_symbol
_atom_type_description
_atom_type_scat_dispersion_real
_atom_type_scat_dispersion_imag
_atom_type_scat_source
C C 0.0033 0.0016 'International Tables Vol C Tables 4.2.6.8 and 6.1.1.4'
H H 0.0000 0.0000 'International Tables Vol C Tables 4.2.6.8 and 6.1.1.4'
Cd Cd -0.8075 1.2024 'International Tables Vol C Tables 4.2.6.8 and 6.1.1.4'
O O 0.0106 0.0060 'International Tables Vol C Tables 4.2.6.8 and 6.1.1.4'

loop_
_geom_angle_atom_site_label_1
_geom_angle_atom_site_label_2
_geom_angle_atom_site_label_3
_geom_angle_site_symmetry_1
_geom_angle_site_symmetry_3
_geom_angle
_geom_angle_publ_flag
O62 Cd1 O12 1_465 . 95.60(9) no
O62 Cd1 O21 1_465 . 113.93(9) no
O12 Cd1 O21 . . 90.83(8) no
O62 Cd1 O11 1_465 . 83.99(9) no
O12 Cd1 O11 . . 99.26(8) no
O21 Cd1 O11 . . 158.60(7) no
O62 Cd1 O61 1_465 1_565 112.34(9) no
O12 Cd1 O61 . 1_565 151.83(7) no
O21 Cd1 O61 . 1_565 81.34(8) no
O11 Cd1 O61 . 1_565 80.92(8) no
O62 Cd1 O4 1_465 1_454 167.51(8) no
O12 Cd1 O4 . 1_454 79.30(9) no
O21 Cd1 O4 . 1_454 77.76(9) no
O11 Cd1 O4 . 1_454 85.59(9) no
O61 Cd1 O4 1_565 1_454 72.61(9) no
Cd1 O11 H11A . . 111.7 no
Cd1 O11 H11B . . 107.2 no
H11A O11 H11B . . 106.1 no
Cd1 O12 H12A . . 120.0 no
Cd1 O12 H12B . . 134.7 no
H12A O12 H12B . . 105.3 no
H13A O13 H13B . . 105.7 no
C6 O1 C2 . . 118.5(3) no
C3 C2 O1 . . 122.3(4) no
C3 C2 C21 . . 124.2(4) no
O1 C2 C21 . . 113.5(4) no
O22 C21 O21 . . 124.4(3) no
O22 C21 C2 . . 117.0(3) no
O21 C21 C2 . . 118.6(3) no
C21 O21 Cd1 . . 102.03(17) no
C2 C3 C4 . . 121.2(3) no
C2 C3 H3 . . 119.4 no
C4 C3 H3 . . 119.4 no
O4 C4 C5 . . 122.9(3) no
O4 C4 C3 . . 122.7(3) no
C5 C4 C3 . . 114.4(2) no
C4 O4 Cd1 . 1_656 131.0(2) no
C6 C5 C4 . . 120.5(3) no
C6 C5 H5 . . 119.8 no
C4 C5 H5 . . 119.8 no
C5 C6 O1 . . 123.1(3) no
C5 C6 C61 . . 124.3(3) no
O1 C6 C61 . . 112.7(2) no
O62 C61 O61 . . 128.1(3) no
O62 C61 C6 . . 114.3(3) no
O61 C61 C6 . . 117.7(2) no
C61 O61 Cd1 . 1_545 127.30(17) no
C61 O62 Cd1 . 1_645 121.8(2) no

loop_
_geom_bond_atom_site_label_1
_geom_bond_atom_site_label_2
_geom_bond_site_symmetry_2
_geom_bond_distance
_geom_bond_publ_flag
Cd1 O62 1_465 2.242(3) no
Cd1 O12 . 2.258(2) no
Cd1 O21 . 2.302(2) no
Cd1 O11 . 2.320(2) no
Cd1 O61 1_565 2.3284(19) no
Cd1 O4 1_454 2.419(3) no
O11 H11A . 0.82 no
O11 H11B . 0.82 no
O12 H12A . 0.82 no
O12 H12B . 0.82 no
O13 H13A . 0.82 no
O13 H13B . 0.82 no
O1 C6 . 1.351(3) no
O1 C2 . 1.360(5) no
C2 C3 . 1.341(6) no
C2 C21 . 1.497(6) no
C21 O22 . 1.243(4) no
C21 O21 . 1.265(4) no
C3 C4 . 1.443(4) no
C3 H3 . 0.95 no
C4 O4 . 1.249(4) no
C4 C5 . 1.436(4) no
C5 C6 . 1.350(4) no
C5 H5 . 0.95 no
C6 C61 . 1.512(4) no
C61 O62 . 1.246(4) no
C61 O61 . 1.249(4) no

loop_
_geom_hbond_atom_site_label_D
_geom_hbond_atom_site_label_H
_geom_hbond_atom_site_label_A
_geom_hbond_site_symmetry_A
_geom_hbond_distance_DH
_geom_hbond_distance_HA
_geom_hbond_distance_DA
_geom_hbond_angle_DHA
_geom_hbond_publ_flag
O11 H11A O13 1_454 0.82 1.99 2.805(4) 172 y
O11 H11B O21 1_565 0.82 1.98 2.780(3) 165 y
O12 H12A O13 1_444 0.82 2.03 2.844(4) 171 y
O12 H12B O4 1_354 0.82 2.04 2.827(3) 162 y
O13 H13A O61 1_566 0.82 2.42 2.950(4) 124 y
O13 H13A O4 1_455 0.82 2.46 3.169(5) 146 y
O13 H13B O22 . 0.82 2.02 2.809(4) 162 y

loop_
_geom_torsion_atom_site_label_1
_geom_torsion_atom_site_label_2
_geom_torsion_atom_site_label_3
_geom_torsion_atom_site_label_4
_geom_torsion_site_symmetry_1
_geom_torsion_site_symmetry_4
_geom_torsion
_geom_torsion_publ_flag
C6 O1 C2 C3 . . -2.7(6) no
C6 O1 C2 C21 . . 175.5(3) no
C3 C2 C21 O22 . . 4.2(6) no
O1 C2 C21 O22 . . -173.9(3) no
C3 C2 C21 O21 . . -178.8(4) no
O1 C2 C21 O21 . . 3.0(5) no
O22 C21 O21 Cd1 . . 16.8(3) no
C2 C21 O21 Cd1 . . -159.9(3) no
O62 Cd1 O21 C21 1_465 . -40.9(2) no
O12 Cd1 O21 C21 . . -137.45(18) no
O11 Cd1 O21 C21 . . 104.0(3) no
O61 Cd1 O21 C21 1_565 . 69.73(18) no
O4 Cd1 O21 C21 1_454 . 143.69(19) no
O1 C2 C3 C4 . . 1.7(6) no
C21 C2 C3 C4 . . -176.3(3) no
C2 C3 C4 O4 . . 179.3(4) no
C2 C3 C4 C5 . . 0.1(4) no
C5 C4 O4 Cd1 . 1_656 -151.7(2) no
C3 C4 O4 Cd1 . 1_656 29.1(5) no
O4 C4 C5 C6 . . 179.9(3) no
C3 C4 C5 C6 . . -0.8(4) no
C4 C5 C6 O1 . . -0.2(4) no
C4 C5 C6 C61 . . 178.9(2) no
C2 O1 C6 C5 . . 1.9(5) no
C2 O1 C6 C61 . . -177.3(3) no
C5 C6 C61 O62 . . -13.3(4) no
O1 C6 C61 O62 . . 165.9(3) no
C5 C6 C61 O61 . . 168.0(3) no
O1 C6 C61 O61 . . -12.8(4) no
O62 C61 O61 Cd1 . 1_545 124.3(3) no
C6 C61 O61 Cd1 . 1_545 -57.2(3) no
O61 C61 O62 Cd1 . 1_645 16.7(5) no
C6 C61 O62 Cd1 . 1_645 -161.86(19) no
